data_4346910
loop_
_publ_author_name
'Zwettler, Niklas'
'Dup\'e, Antoine'
'Schachner, J\"org A'
'Belaj, Ferdinand'
'M\"osch-Zanetti, Nadia C'

_publ_section_title
;
 Templated C-C and C-N Bond Formation Facilitated by a Molybdenum(VI)
 Metal Center.
;
_journal_issue 24
_journal_name_full 'Inorganic chemistry'
_journal_page_first 11969
_journal_page_last 11976
_journal_paper_doi 10.1021/acs.inorgchem.5b02347
_journal_volume 54
_journal_year 2015
_chemical_compound_source 'synthetical product'
_chemical_formula_moiety 'C42 H66 Mo N4 O6, 4(C2 H3 N)'
_chemical_formula_sum 'C50 H78 Mo N8 O6'
_chemical_formula_weight 983.14
_chemical_name_common
; (4,6-di-tert-butyl-2-{(E)-[2-(tert-butylamino)-1-([2-(tert-butylamino)-
2-oxoethyl](3,5-di-tert-butyl-2-oxidobenzyl)aminomethyl)-2-oxoethyl]iminome-
thyl}benzenolato-N,N',O,O')-dioxo-molybdenum(VI) acetonitrile solvate (1:4)
;
_chemical_name_systematic
; (4,6-di-tert-butyl-2-{(E)-[2-(tert-butylamino)-1-([2-(tert-butylamino)-
2-oxoethyl](3,5-di-tert-butyl-2-oxidobenzyl)aminomethyl)-2-oxoethyl]iminome-
thyl}benzenolato-N,N',O,O')-dioxo-molybdenum(VI) acetonitrile solvate (1:4)
;
_space_group_crystal_system triclinic
_space_group_IT_number 2
_space_group_name_Hall '-P 1'
_space_group_name_H-M_alt 'P -1'
_atom_sites_solution_hydrogens mixed
_atom_sites_solution_primary direct
_atom_sites_solution_secondary difmap
_audit_creation_method 'manual edited SHELXL-2014/6.cif file'
_cell_angle_alpha 76.347(2)
_cell_angle_beta 73.9972(19)
_cell_angle_gamma 69.1633(18)
_cell_formula_units_Z 2
_cell_length_a 12.6168(16)
_cell_length_b 15.1248(19)
_cell_length_c 16.204(2)
_cell_measurement_reflns_used 9870
_cell_measurement_temperature 100(2)
_cell_measurement_theta_max 26.81
_cell_measurement_theta_min 2.62
_cell_volume 2745.0(6)
_computing_cell_refinement 'Bruker SAINT'
_computing_data_collection 'Bruker APEX2'
_computing_data_reduction 'Bruker SAINT'
_computing_molecular_graphics 'modified ORTEP (Johnson, 1965)'
_computing_publication_material 'SHELXL-2014/6 (Sheldrick, 2014)'
_computing_structure_refinement 'SHELXL-2014/6 (Sheldrick, 2014)'
_computing_structure_solution 'SHELXS-97 (Sheldrick, 2008)'
_diffrn_ambient_temperature 100(2)
_diffrn_measured_fraction_theta_full 0.999
_diffrn_measured_fraction_theta_max 0.999
_diffrn_measurement_device_type 'Bruker APEX-II CCD'
_diffrn_measurement_method '\f and \w scans'
_diffrn_radiation_monochromator 'multilayer monochromator'
_diffrn_radiation_source 'Incoatec microfocus sealed tube'
_diffrn_radiation_type MoK\a
_diffrn_radiation_wavelength 0.71073
_diffrn_reflns_av_R_equivalents 0.0386
_diffrn_reflns_av_unetI/netI 0.0304
_diffrn_reflns_Laue_measured_fraction_full 0.999
_diffrn_reflns_Laue_measured_fraction_max 0.999
_diffrn_reflns_limit_h_max 15
_diffrn_reflns_limit_h_min -15
_diffrn_reflns_limit_k_max 18
_diffrn_reflns_limit_k_min -17
_diffrn_reflns_limit_l_max 19
_diffrn_reflns_limit_l_min -19
_diffrn_reflns_number 40211
_diffrn_reflns_point_group_measured_fraction_full 0.999
_diffrn_reflns_point_group_measured_fraction_max 0.999
_diffrn_reflns_theta_full 26.00
_diffrn_reflns_theta_max 26.00
_diffrn_reflns_theta_min 2.11
_exptl_absorpt_coefficient_mu 0.290
_exptl_absorpt_correction_T_max 1.000
_exptl_absorpt_correction_T_min 0.765
_exptl_absorpt_correction_type multi-scan
_exptl_absorpt_process_details 'Bruker (2001). SADABS. Bruker AXS Inc., Madison, Wisconsin, USA.'
_exptl_crystal_colour orange
_exptl_crystal_density_diffrn 1.189
_exptl_crystal_description block
_exptl_crystal_F_000 1048
_exptl_crystal_size_max 0.350
_exptl_crystal_size_mid 0.320
_exptl_crystal_size_min 0.300
_refine_diff_density_max 1.408
_refine_diff_density_min -0.849
_refine_diff_density_rms 0.089
_refine_ls_extinction_method none
_refine_ls_goodness_of_fit_ref 1.052
_refine_ls_hydrogen_treatment mixed
_refine_ls_matrix_type full
_refine_ls_number_parameters 646
_refine_ls_number_reflns 10780
_refine_ls_number_restraints 14
_refine_ls_restrained_S_all 1.052
_refine_ls_R_factor_all 0.0423
_refine_ls_R_factor_gt 0.0388
_refine_ls_shift/su_max 0.001
_refine_ls_shift/su_mean 0.000
_refine_ls_structure_factor_coef Fsqd
_refine_ls_weighting_details 'w=1/[\s^2^(Fo^2^)+(0.0618P)^2^+3.0760P] where P=(Fo^2^+2Fc^2^)/3'
_refine_ls_weighting_scheme calc
_refine_ls_wR_factor_gt 0.1057
_refine_ls_wR_factor_ref 0.1090
_reflns_Friedel_coverage 0.000
_reflns_number_gt 9921
_reflns_number_total 10780
_reflns_threshold_expression 'I > 2\s(I)'
_cod_data_source_file ic5b02347_si_002.cif
_cod_data_source_block 6_NZ132
_cod_database_code 4346910
_shelx_space_group_comment
;
The symmetry employed for this shelxl refinement is uniquely defined
by the following loop, which should always be used as a source of
symmetry information in preference to the above space-group names.
They are only intended as comments.
;
_shelx_estimated_absorpt_t_min 0.905
_shelx_estimated_absorpt_t_max 0.918
_shelxl_version_number 2014/6

loop_
_space_group_symop_operation_xyz
'x, y, z'
'-x, -y, -z'

loop_
_atom_site_label
_atom_site_type_symbol
_atom_site_fract_x
_atom_site_fract_y
_atom_site_fract_z
_atom_site_U_iso_or_equiv
_atom_site_adp_type
_atom_site_occupancy
_atom_site_site_symmetry_order
_atom_site_calc_flag
_atom_site_refinement_flags_posn
_atom_site_refinement_flags_adp
_atom_site_refinement_flags_occupancy
_atom_site_disorder_assembly
_atom_site_disorder_group
Mo1 Mo 0.73351(2) 0.95242(2) 0.88397(2) 0.01061(7) Uani 1 1 d . . . . .
O1 O 0.84096(13) 0.93845(11) 0.93535(10) 0.0187(3) Uani 1 1 d . . . . .
O2 O 0.62064(13) 1.04505(10) 0.92879(9) 0.0150(3) Uani 1 1 d . . . . .
C11 C 0.56857(17) 0.98752(14) 0.74946(13) 0.0128(4) Uani 1 1 d . . . . .
H11 H 0.4986 0.9885 0.7374 0.012(3) Uiso 1 1 calc R U . . .
N12 N 0.59105(14) 0.94508(12) 0.82346(11) 0.0113(3) Uani 1 1 d . . . . .
C13 C 0.50979(17) 0.90408(14) 0.89084(13) 0.0116(4) Uani 1 1 d . . . . .
H13 H 0.4658 0.9520 0.9313 0.012(3) Uiso 1 1 calc R U . . .
C14 C 0.41986(18) 0.87549(14) 0.86410(13) 0.0132(4) Uani 1 1 d . . . . .
O14 O 0.43546(13) 0.85208(11) 0.79337(10) 0.0172(3) Uani 1 1 d . . . . .
N15 N 0.32693(16) 0.87482(13) 0.92968(12) 0.0157(4) Uani 1 1 d D . . . .
H15 H 0.3240(18) 0.8974(11) 0.9732(6) 0.017(5) Uiso 1 1 d D U . . .
C16 C 0.22736(19) 0.84387(16) 0.93011(15) 0.0184(5) Uani 1 1 d . . . . .
C17 C 0.1520(2) 0.8473(2) 1.02165(18) 0.0325(6) Uani 1 1 d . . . . .
H171 H 0.1971 0.8034 1.0637 0.043(5) Uiso 1 1 calc R U . . .
H172 H 0.0842 0.8282 1.0251 0.043(5) Uiso 1 1 calc R U . . .
H173 H 0.1262 0.9126 1.0349 0.043(5) Uiso 1 1 calc R U . . .
C18 C 0.1585(2) 0.9120(2) 0.8639(2) 0.0343(6) Uani 1 1 d . . . . .
H181 H 0.1306 0.9771 0.8779 0.042(5) Uiso 1 1 calc R U . . .
H182 H 0.0921 0.8919 0.8655 0.042(5) Uiso 1 1 calc R U . . .
H183 H 0.2085 0.9108 0.8056 0.042(5) Uiso 1 1 calc R U . . .
C19 C 0.2713(2) 0.74162(17) 0.91024(17) 0.0255(5) Uani 1 1 d . . . . .
H191 H 0.3197 0.7397 0.8515 0.030(4) Uiso 1 1 calc R U . . .
H192 H 0.2051 0.7202 0.9141 0.030(4) Uiso 1 1 calc R U . . .
H193 H 0.3173 0.6993 0.9523 0.030(4) Uiso 1 1 calc R U . . .
O21 O 0.77838(12) 1.01594(10) 0.76912(9) 0.0134(3) Uani 1 1 d . . . . .
C21 C 0.74488(18) 1.04622(14) 0.69243(13) 0.0126(4) Uani 1 1 d . . . . .
C22 C 0.64321(18) 1.03487(14) 0.68180(13) 0.0130(4) Uani 1 1 d . . . . .
C23 C 0.60928(18) 1.07088(15) 0.60206(14) 0.0151(4) Uani 1 1 d . . . . .
H23 H 0.5404 1.0637 0.5953 0.017(4) Uiso 1 1 calc R U . . .
C24 C 0.67306(19) 1.11674(15) 0.53242(14) 0.0160(4) Uani 1 1 d . . . . .
C25 C 0.77360(19) 1.12572(15) 0.54489(14) 0.0160(4) Uani 1 1 d . . . . .
H25 H 0.8185 1.1564 0.4976 0.017(4) Uiso 1 1 calc R U . . .
C26 C 0.81228(18) 1.09195(15) 0.62334(14) 0.0145(4) Uani 1 1 d . . . . .
C31 C 0.58612(17) 0.81639(14) 0.94219(13) 0.0120(4) Uani 1 1 d . . . . .
H31 H 0.5344 0.7852 0.9889 0.012(3) Uiso 1 1 calc R U . . .
N32 N 0.64991(15) 0.85471(12) 0.98388(11) 0.0120(3) Uani 1 1 d D . . . .
H32 H 0.5999(14) 0.8893(10) 1.0191(9) 0.012(6) Uiso 1 1 d D . . . .
C33 C 0.72962(18) 0.77819(15) 1.03469(13) 0.0144(4) Uani 1 1 d . . . . .
H331 H 0.8107 0.7670 1.0016 0.012(3) Uiso 1 1 calc R U . . .
H332 H 0.7107 0.7178 1.0453 0.012(3) Uiso 1 1 calc R U . . .
C34 C 0.71652(18) 0.80898(15) 1.12140(13) 0.0137(4) Uani 1 1 d . . . . .
O34 O 0.62993(13) 0.87385(11) 1.14792(10) 0.0196(3) Uani 1 1 d . . . . .
N35 N 0.80118(15) 0.75754(13) 1.16375(12) 0.0143(4) Uani 1 1 d D . . . .
H35 H 0.8550(13) 0.7149(10) 1.1384(11) 0.017(5) Uiso 1 1 d D U . . .
C36 C 0.80048(19) 0.76026(16) 1.25461(14) 0.0186(5) Uani 1 1 d . . . . .
C37 C 0.9150(2) 0.68905(17) 1.27338(17) 0.0246(5) Uani 1 1 d . . . . .
H371 H 0.9200 0.6250 1.2664 0.032(4) Uiso 1 1 calc R U . . .
H372 H 0.9191 0.6884 1.3331 0.032(4) Uiso 1 1 calc R U . . .
H373 H 0.9796 0.7080 1.2328 0.032(4) Uiso 1 1 calc R U . . .
C38 C 0.7926(3) 0.86033(18) 1.2648(2) 0.0355(7) Uani 1 1 d . . . . .
H381 H 0.8577 0.8788 1.2246 0.045(5) Uiso 1 1 calc R U . . .
H382 H 0.7957 0.8603 1.3246 0.045(5) Uiso 1 1 calc R U . . .
H383 H 0.7194 0.9061 1.2519 0.045(5) Uiso 1 1 calc R U . . .
C39 C 0.6993(2) 0.7302(2) 1.31545(16) 0.0373(7) Uani 1 1 d . . . . .
H391 H 0.6261 0.7765 1.3030 0.053(6) Uiso 1 1 calc R U . . .
H392 H 0.7020 0.7280 1.3758 0.053(6) Uiso 1 1 calc R U . . .
H393 H 0.7047 0.6666 1.3067 0.053(6) Uiso 1 1 calc R U . . .
O41 O 0.81043(12) 0.82468(10) 0.84317(9) 0.0130(3) Uani 1 1 d . . . . .
C41 C 0.77853(18) 0.74988(14) 0.84043(13) 0.0124(4) Uani 1 1 d . . . . .
C42 C 0.66868(18) 0.74313(14) 0.88519(13) 0.0129(4) Uani 1 1 d . . . . .
C43 C 0.63250(18) 0.66954(15) 0.87612(14) 0.0149(4) Uani 1 1 d . . . . .
H43 H 0.5573 0.6665 0.9059 0.015(4) Uiso 1 1 calc R U . . .
C44 C 0.70431(19) 0.60033(15) 0.82431(14) 0.0172(4) Uani 1 1 d . . . . .
C45 C 0.81631(19) 0.60417(15) 0.78646(14) 0.0165(4) Uani 1 1 d . . . . .
H45 H 0.8677 0.5551 0.7540 0.015(4) Uiso 1 1 calc R U . . .
C46 C 0.85760(19) 0.67614(15) 0.79351(14) 0.0147(4) Uani 1 1 d . . . . .
C51 C 0.63141(19) 1.15423(17) 0.44607(14) 0.0203(5) Uani 1 1 d . . . . .
C52 C 0.7090(2) 1.20616(19) 0.37752(15) 0.0254(5) Uani 1 1 d . . . . .
H521 H 0.7111 1.2602 0.3999 0.020(4) Uiso 1 1 calc R U . . .
H522 H 0.6778 1.2299 0.3246 0.020(4) Uiso 1 1 calc R U . . .
H523 H 0.7877 1.1617 0.3642 0.020(4) Uiso 1 1 calc R U . . .
C53 C 0.6308(2) 1.0691(2) 0.40997(15) 0.0261(5) Uani 1 1 d . . . . .
H531 H 0.7091 1.0230 0.4014 0.028(4) Uiso 1 1 calc R U . . .
H532 H 0.6063 1.0921 0.3543 0.028(4) Uiso 1 1 calc R U . . .
H533 H 0.5768 1.0381 0.4512 0.028(4) Uiso 1 1 calc R U . . .
C54 C 0.5092(2) 1.2258(2) 0.46388(17) 0.0334(6) Uani 1 1 d . . . . .
H541 H 0.4557 1.1927 0.5029 0.042(5) Uiso 1 1 calc R U . . .
H542 H 0.4833 1.2537 0.4090 0.042(5) Uiso 1 1 calc R U . . .
H543 H 0.5103 1.2767 0.4911 0.042(5) Uiso 1 1 calc R U . . .
C55 C 0.92232(19) 1.10591(16) 0.63462(14) 0.0174(4) Uani 1 1 d . . . . .
C56 C 0.9847(2) 1.1536(2) 0.54990(16) 0.0280(6) Uani 1 1 d . . . . .
H561 H 1.0082 1.1131 0.5048 0.033(5) Uiso 1 1 calc R U . . .
H562 H 1.0536 1.1618 0.5599 0.033(5) Uiso 1 1 calc R U . . .
H563 H 0.9321 1.2163 0.5310 0.033(5) Uiso 1 1 calc R U . . .
C57 C 0.8899(2) 1.17104(18) 0.70373(16) 0.0237(5) Uani 1 1 d . . . . .
H571 H 0.8359 1.2333 0.6855 0.026(4) Uiso 1 1 calc R U . . .
H572 H 0.9601 1.1801 0.7102 0.026(4) Uiso 1 1 calc R U . . .
H573 H 0.8529 1.1412 0.7594 0.026(4) Uiso 1 1 calc R U . . .
C58 C 1.00964(19) 1.00871(17) 0.66100(16) 0.0217(5) Uani 1 1 d . . . . .
H581 H 0.9751 0.9778 0.7171 0.027(4) Uiso 1 1 calc R U . . .
H582 H 1.0802 1.0187 0.6659 0.027(4) Uiso 1 1 calc R U . . .
H583 H 1.0293 0.9677 0.6168 0.027(4) Uiso 1 1 calc R U . . .
C61 C 0.6597(2) 0.52409(16) 0.80932(16) 0.0222(5) Uani 1 1 d . . . . .
C62 C 0.7569(4) 0.4345(3) 0.7866(3) 0.0348(6) Uani 0.695(5) 1 d . . P A 1
H621 H 0.7243 0.3863 0.7822 0.044(4) Uiso 0.695(5) 1 calc R U P A 1
H622 H 0.8024 0.4094 0.8320 0.044(4) Uiso 0.695(5) 1 calc R U P A 1
H623 H 0.8072 0.4497 0.7308 0.044(4) Uiso 0.695(5) 1 calc R U P A 1
C63 C 0.5784(4) 0.4918(3) 0.8954(3) 0.0348(6) Uani 0.695(5) 1 d . . P A 1
H631 H 0.5536 0.4409 0.8865 0.044(4) Uiso 0.695(5) 1 calc R U P A 1
H632 H 0.5101 0.5466 0.9106 0.044(4) Uiso 0.695(5) 1 calc R U P A 1
H633 H 0.6209 0.4679 0.9426 0.044(4) Uiso 0.695(5) 1 calc R U P A 1
C64 C 0.5889(4) 0.5696(3) 0.7399(3) 0.0348(6) Uani 0.695(5) 1 d . . P A 1
H641 H 0.6394 0.5865 0.6849 0.044(4) Uiso 0.695(5) 1 calc R U P A 1
H642 H 0.5275 0.6275 0.7573 0.044(4) Uiso 0.695(5) 1 calc R U P A 1
H643 H 0.5540 0.5242 0.7325 0.044(4) Uiso 0.695(5) 1 calc R U P A 1
C621 C 0.7537(9) 0.4597(7) 0.7390(8) 0.0348(6) Uani 0.305(5) 1 d . . P A 2
H624 H 0.8273 0.4299 0.7585 0.044(4) Uiso 0.305(5) 1 calc R U P A 2
H625 H 0.7660 0.5003 0.6827 0.044(4) Uiso 0.305(5) 1 calc R U P A 2
H626 H 0.7249 0.4097 0.7332 0.044(4) Uiso 0.305(5) 1 calc R U P A 2
C631 C 0.6378(10) 0.4581(7) 0.8880(7) 0.0348(6) Uani 0.305(5) 1 d . . P A 2
H634 H 0.7109 0.4218 0.9068 0.044(4) Uiso 0.305(5) 1 calc R U P A 2
H635 H 0.6045 0.4139 0.8766 0.044(4) Uiso 0.305(5) 1 calc R U P A 2
H636 H 0.5833 0.4941 0.9337 0.044(4) Uiso 0.305(5) 1 calc R U P A 2
C641 C 0.5549(10) 0.5737(8) 0.7644(8) 0.0348(6) Uani 0.305(5) 1 d . . P A 2
H644 H 0.5304 0.5250 0.7509 0.044(4) Uiso 0.305(5) 1 calc R U P A 2
H645 H 0.5776 0.6146 0.7105 0.044(4) Uiso 0.305(5) 1 calc R U P A 2
H646 H 0.4905 0.6129 0.8033 0.044(4) Uiso 0.305(5) 1 calc R U P A 2
C65 C 0.9824(2) 0.67708(16) 0.75077(15) 0.0204(5) Uani 1 1 d . . . . .
C66 C 1.0573(2) 0.5838(2) 0.7149(2) 0.0386(7) Uani 1 1 d . . . . .
H661 H 1.0262 0.5773 0.6683 0.044(5) Uiso 1 1 calc R U . . .
H662 H 1.0564 0.5293 0.7616 0.044(5) Uiso 1 1 calc R U . . .
H663 H 1.1372 0.5853 0.6919 0.044(5) Uiso 1 1 calc R U . . .
C67 C 0.9792(2) 0.7608(2) 0.67524(16) 0.0273(5) Uani 1 1 d . . . . .
H671 H 1.0578 0.7652 0.6510 0.034(5) Uiso 1 1 calc R U . . .
H672 H 0.9286 0.8207 0.6965 0.034(5) Uiso 1 1 calc R U . . .
H673 H 0.9492 0.7501 0.6300 0.034(5) Uiso 1 1 calc R U . . .
C68 C 1.0419(2) 0.68782(19) 0.81681(17) 0.0263(5) Uani 1 1 d . . . . .
H681 H 1.1231 0.6829 0.7897 0.038(5) Uiso 1 1 calc R U . . .
H682 H 1.0387 0.6371 0.8669 0.038(5) Uiso 1 1 calc R U . . .
H683 H 1.0020 0.7504 0.8361 0.038(5) Uiso 1 1 calc R U . . .
N71 N 0.9952(2) 0.39328(18) 0.93311(15) 0.0370(6) Uani 1 1 d . . . . .
C71 C 0.9153(2) 0.44307(18) 0.97078(16) 0.0261(5) Uani 1 1 d . . . . .
C72 C 0.8138(2) 0.50676(18) 1.01955(17) 0.0287(6) Uani 1 1 d . . . . .
H721 H 0.8369 0.5275 1.0630 0.081(5) Uiso 1 1 calc R U . . .
H722 H 0.7570 0.4729 1.0488 0.081(5) Uiso 1 1 calc R U . . .
H723 H 0.7791 0.5628 0.9797 0.081(5) Uiso 1 1 calc R U . . .
N73 N 0.8128(3) 0.6831(3) 0.5290(2) 0.0691(10) Uani 1 1 d . . . . .
C73 C 0.7599(3) 0.7376(2) 0.5752(2) 0.0387(7) Uani 1 1 d . . . . .
C74 C 0.6924(3) 0.8069(2) 0.6338(2) 0.0386(7) Uani 1 1 d . . . . .
H741 H 0.7449 0.8274 0.6542 0.081(5) Uiso 1 1 calc R U . . .
H742 H 0.6451 0.7775 0.6836 0.081(5) Uiso 1 1 calc R U . . .
H743 H 0.6417 0.8626 0.6030 0.081(5) Uiso 1 1 calc R U . . .
N75 N 0.3963(3) 0.3870(2) 0.8305(3) 0.0700(11) Uani 1 1 d . . . . .
C75 C 0.4724(3) 0.3270(2) 0.8031(2) 0.0428(8) Uani 1 1 d . . . . .
C76 C 0.5679(3) 0.2478(2) 0.7698(3) 0.0488(8) Uani 1 1 d . . . . .
H761 H 0.5518 0.1875 0.7969 0.081(5) Uiso 1 1 calc R U . . .
H762 H 0.6394 0.2470 0.7832 0.081(5) Uiso 1 1 calc R U . . .
H763 H 0.5773 0.2553 0.7067 0.081(5) Uiso 1 1 calc DR U . . .
N81 N 0.6866(10) 0.5108(8) 0.4843(8) 0.1024(17) Uiso 0.407(3) 1 d D . P B 1
C81 C 0.6291(13) 0.4639(11) 0.5206(11) 0.1024(17) Uiso 0.407(3) 1 d D . P B 1
C82 C 0.5794(13) 0.3936(10) 0.5807(9) 0.1024(17) Uiso 0.407(3) 1 d D . P B 1
H821 H 0.5744 0.4001 0.6405 0.123 Uiso 0.407(3) 1 calc DR U P B 1
H822 H 0.6287 0.3291 0.5698 0.123 Uiso 0.407(3) 1 calc R U P B 1
H823 H 0.5015 0.4044 0.5721 0.123 Uiso 0.407(3) 1 calc R U P B 1
N83 N 0.7616(14) 0.4248(17) 0.5280(15) 0.1024(17) Uiso 0.289(3) 1 d D . P C 2
C83 C 0.6658(14) 0.4371(17) 0.5310(17) 0.1024(17) Uiso 0.289(3) 1 d D . P C 2
C84 C 0.5449(13) 0.4662(16) 0.5252(15) 0.1024(17) Uiso 0.289(3) 1 d D . P C 2
H841 H 0.4951 0.4904 0.5785 0.123 Uiso 0.289(3) 1 calc R U P C 2
H842 H 0.5266 0.4111 0.5179 0.123 Uiso 0.289(3) 1 calc R U P C 2
H843 H 0.5314 0.5168 0.4752 0.123 Uiso 0.289(3) 1 calc R U P C 2
N85 N 0.6812(14) 0.3811(13) 0.5605(12) 0.1024(17) Uiso 0.304(3) 1 d D . P D 3
C85 C 0.7590(18) 0.4079(19) 0.5472(19) 0.1024(17) Uiso 0.304(3) 1 d D . P D 3
C86 C 0.8577(14) 0.4432(14) 0.5269(14) 0.1024(17) Uiso 0.304(3) 1 d D . P D 3
H861 H 0.8708 0.4527 0.5806 0.123 Uiso 0.304(3) 1 calc R U P D 3
H862 H 0.8421 0.5041 0.4874 0.123 Uiso 0.304(3) 1 calc R U P D 3
H863 H 0.9269 0.3964 0.4990 0.123 Uiso 0.304(3) 1 calc R U P D 3

loop_
_atom_site_aniso_label
_atom_site_aniso_U_11
_atom_site_aniso_U_22
_atom_site_aniso_U_33
_atom_site_aniso_U_23
_atom_site_aniso_U_13
_atom_site_aniso_U_12
Mo1 0.01244(10) 0.01210(10) 0.00849(10) -0.00354(7) -0.00269(7) -0.00363(7)
O1 0.0209(8) 0.0195(8) 0.0187(8) -0.0033(6) -0.0082(6) -0.0065(6)
O2 0.0184(7) 0.0143(7) 0.0112(7) -0.0039(6) -0.0015(6) -0.0039(6)
C11 0.0117(9) 0.0133(9) 0.0132(10) -0.0047(8) -0.0029(8) -0.0017(8)
N12 0.0114(8) 0.0117(8) 0.0103(8) -0.0039(7) -0.0005(6) -0.0028(6)
C13 0.0117(9) 0.0139(10) 0.0090(9) -0.0029(8) -0.0015(7) -0.0035(8)
C14 0.0131(10) 0.0114(9) 0.0145(10) -0.0003(8) -0.0045(8) -0.0028(8)
O14 0.0199(8) 0.0231(8) 0.0115(7) -0.0052(6) -0.0036(6) -0.0083(6)
N15 0.0160(9) 0.0215(9) 0.0140(9) -0.0075(7) -0.0009(7) -0.0095(7)
C16 0.0154(10) 0.0212(11) 0.0217(11) -0.0033(9) -0.0029(9) -0.0101(9)
C17 0.0268(13) 0.0452(16) 0.0324(14) -0.0181(12) 0.0097(11) -0.0238(12)
C18 0.0217(12) 0.0345(14) 0.0470(17) 0.0060(13) -0.0158(12) -0.0107(11)
C19 0.0260(12) 0.0243(12) 0.0314(13) -0.0070(10) -0.0048(10) -0.0130(10)
O21 0.0143(7) 0.0170(7) 0.0108(7) -0.0029(6) -0.0023(6) -0.0068(6)
C21 0.0152(10) 0.0114(9) 0.0110(10) -0.0044(8) -0.0028(8) -0.0021(8)
C22 0.0144(10) 0.0123(9) 0.0115(10) -0.0038(8) -0.0008(8) -0.0033(8)
C23 0.0147(10) 0.0183(10) 0.0128(10) -0.0036(8) -0.0036(8) -0.0043(8)
C24 0.0179(10) 0.0160(10) 0.0115(10) -0.0020(8) -0.0028(8) -0.0026(8)
C25 0.0178(10) 0.0165(10) 0.0124(10) -0.0021(8) 0.0003(8) -0.0067(8)
C26 0.0157(10) 0.0134(10) 0.0143(10) -0.0051(8) -0.0013(8) -0.0039(8)
C31 0.0131(9) 0.0141(10) 0.0094(9) -0.0027(8) -0.0020(8) -0.0045(8)
N32 0.0129(8) 0.0132(8) 0.0096(8) -0.0054(7) -0.0025(7) -0.0012(7)
C33 0.0171(10) 0.0139(10) 0.0110(10) -0.0037(8) -0.0039(8) -0.0015(8)
C34 0.0145(10) 0.0161(10) 0.0115(10) -0.0027(8) -0.0023(8) -0.0060(8)
O34 0.0163(8) 0.0220(8) 0.0168(8) -0.0098(6) -0.0055(6) 0.0042(6)
N35 0.0131(8) 0.0157(9) 0.0132(9) -0.0072(7) -0.0038(7) 0.0003(7)
C36 0.0208(11) 0.0219(11) 0.0154(11) -0.0082(9) -0.0098(9) -0.0014(9)
C37 0.0300(13) 0.0192(11) 0.0274(13) -0.0087(10) -0.0195(10) 0.0024(10)
C38 0.0429(16) 0.0227(13) 0.0469(17) -0.0181(12) -0.0315(14) 0.0073(11)
C39 0.0325(14) 0.065(2) 0.0137(12) -0.0039(12) -0.0052(10) -0.0152(14)
O41 0.0127(7) 0.0142(7) 0.0126(7) -0.0050(6) -0.0013(6) -0.0040(6)
C41 0.0168(10) 0.0118(9) 0.0098(9) -0.0009(8) -0.0054(8) -0.0045(8)
C42 0.0149(10) 0.0127(9) 0.0102(9) -0.0012(8) -0.0051(8) -0.0016(8)
C43 0.0150(10) 0.0137(10) 0.0159(10) -0.0004(8) -0.0042(8) -0.0048(8)
C44 0.0226(11) 0.0123(10) 0.0185(11) -0.0016(8) -0.0079(9) -0.0057(8)
C45 0.0213(11) 0.0130(10) 0.0140(10) -0.0052(8) -0.0026(8) -0.0027(8)
C46 0.0178(10) 0.0131(10) 0.0115(10) -0.0020(8) -0.0018(8) -0.0035(8)
C51 0.0170(11) 0.0280(12) 0.0121(10) 0.0015(9) -0.0036(8) -0.0050(9)
C52 0.0280(13) 0.0321(13) 0.0138(11) 0.0040(10) -0.0053(9) -0.0108(10)
C53 0.0279(13) 0.0428(15) 0.0140(11) -0.0023(10) -0.0065(9) -0.0186(11)
C54 0.0239(13) 0.0416(16) 0.0219(13) 0.0051(11) -0.0064(10) -0.0003(11)
C55 0.0170(10) 0.0217(11) 0.0156(11) -0.0022(9) -0.0012(8) -0.0107(9)
C56 0.0263(13) 0.0399(15) 0.0226(12) 0.0032(11) -0.0044(10) -0.0220(11)
C57 0.0271(12) 0.0259(12) 0.0257(12) -0.0073(10) -0.0053(10) -0.0152(10)
C58 0.0150(10) 0.0270(12) 0.0232(12) -0.0040(10) -0.0028(9) -0.0074(9)
C61 0.0253(12) 0.0154(10) 0.0307(13) -0.0070(9) -0.0072(10) -0.0087(9)
C62 0.0408(15) 0.0281(11) 0.0446(16) -0.0109(11) -0.0101(13) -0.0172(11)
C63 0.0408(15) 0.0281(11) 0.0446(16) -0.0109(11) -0.0101(13) -0.0172(11)
C64 0.0408(15) 0.0281(11) 0.0446(16) -0.0109(11) -0.0101(13) -0.0172(11)
C621 0.0408(15) 0.0281(11) 0.0446(16) -0.0109(11) -0.0101(13) -0.0172(11)
C631 0.0408(15) 0.0281(11) 0.0446(16) -0.0109(11) -0.0101(13) -0.0172(11)
C641 0.0408(15) 0.0281(11) 0.0446(16) -0.0109(11) -0.0101(13) -0.0172(11)
C65 0.0194(11) 0.0204(11) 0.0204(11) -0.0095(9) 0.0036(9) -0.0068(9)
C66 0.0246(13) 0.0327(15) 0.0558(19) -0.0273(14) 0.0149(13) -0.0102(11)
C67 0.0290(13) 0.0391(14) 0.0176(12) -0.0038(10) 0.0024(10) -0.0209(11)
C68 0.0147(11) 0.0324(13) 0.0286(13) -0.0062(11) -0.0042(10) -0.0028(10)
N71 0.0352(13) 0.0379(13) 0.0277(12) -0.0150(10) -0.0075(10) 0.0078(11)
C71 0.0295(13) 0.0251(12) 0.0209(12) -0.0049(10) -0.0107(10) -0.0003(11)
C72 0.0280(13) 0.0248(12) 0.0276(13) -0.0118(10) -0.0086(11) 0.0056(10)
N73 0.0490(18) 0.096(3) 0.067(2) -0.051(2) -0.0045(16) -0.0098(18)
C73 0.0345(15) 0.0493(18) 0.0373(16) -0.0149(14) -0.0094(13) -0.0122(13)
C74 0.0384(16) 0.0361(15) 0.0438(17) -0.0138(13) -0.0166(13) -0.0038(12)
N75 0.0510(18) 0.0569(19) 0.105(3) -0.051(2) 0.0298(18) -0.0310(16)
C75 0.0335(15) 0.0354(16) 0.065(2) -0.0212(15) 0.0057(14) -0.0208(13)
C76 0.0344(16) 0.0409(17) 0.069(2) -0.0208(16) 0.0029(15) -0.0119(14)

loop_
_atom_type_symbol
_atom_type_description
_atom_type_scat_dispersion_real
_atom_type_scat_dispersion_imag
_atom_type_scat_source
C C 0.0033 0.0016 'International Tables Vol C Tables 4.2.6.8 and 6.1.1.4'
H H 0.0000 0.0000 'International Tables Vol C Tables 4.2.6.8 and 6.1.1.4'
Mo Mo -1.6832 0.6857 'International Tables Vol C Tables 4.2.6.8 and 6.1.1.4'
N N 0.0061 0.0033 'International Tables Vol C Tables 4.2.6.8 and 6.1.1.4'
O O 0.0106 0.0060 'International Tables Vol C Tables 4.2.6.8 and 6.1.1.4'

loop_
_geom_angle_atom_site_label_1
_geom_angle_atom_site_label_2
_geom_angle_atom_site_label_3
_geom_angle
_geom_angle_publ_flag
O1 Mo1 N12 170.54(7) yes
O1 Mo1 O2 102.80(7) ?
O1 Mo1 O21 105.04(7) ?
O2 Mo1 O21 100.81(7) ?
O1 Mo1 O41 93.38(7) ?
O2 Mo1 O41 156.94(7) yes
O21 Mo1 O41 90.53(6) ?
O1 Mo1 N32 96.22(7) ?
O2 Mo1 N32 86.06(7) ?
O21 Mo1 N32 155.43(6) yes
O41 Mo1 N32 75.83(6) ?
O2 Mo1 N12 82.37(7) ?
O21 Mo1 N12 81.45(6) ?
O41 Mo1 N12 79.53(6) ?
N32 Mo1 N12 76.07(6) ?
N12 C11 C22 124.47(19) ?
N12 C11 H11 117.8 ?
C22 C11 H11 117.8 ?
C11 N12 C13 122.17(17) yes
C11 N12 Mo1 126.78(14) yes
C13 N12 Mo1 109.44(12) yes
N12 C13 C14 119.18(16) ?
N12 C13 C31 105.53(16) ?
C14 C13 C31 110.08(16) ?
N12 C13 H13 107.2 ?
C14 C13 H13 107.2 ?
C31 C13 H13 107.2 ?
O14 C14 N15 125.42(19) ?
O14 C14 C13 123.06(18) ?
N15 C14 C13 111.43(18) ?
C14 N15 C16 126.65(18) ?
C14 N15 H15 115.7(14) ?
C16 N15 H15 117.5(14) ?
N15 C16 C18 110.03(18) ?
N15 C16 C19 109.83(18) ?
C18 C16 C19 110.7(2) ?
N15 C16 C17 106.30(18) ?
C18 C16 C17 110.2(2) ?
C19 C16 C17 109.7(2) ?
C16 C17 H171 109.5 ?
C16 C17 H172 109.5 ?
H171 C17 H172 109.5 ?
C16 C17 H173 109.5 ?
H171 C17 H173 109.5 ?
H172 C17 H173 109.5 ?
C16 C18 H181 109.5 ?
C16 C18 H182 109.5 ?
H181 C18 H182 109.5 ?
C16 C18 H183 109.5 ?
H181 C18 H183 109.5 ?
H182 C18 H183 109.5 ?
C16 C19 H191 109.5 ?
C16 C19 H192 109.5 ?
H191 C19 H192 109.5 ?
C16 C19 H193 109.5 ?
H191 C19 H193 109.5 ?
H192 C19 H193 109.5 ?
C21 O21 Mo1 140.83(13) yes
O21 C21 C26 118.26(18) ?
O21 C21 C22 121.17(18) ?
C26 C21 C22 120.55(19) ?
C23 C22 C21 119.17(19) ?
C23 C22 C11 116.44(19) ?
C21 C22 C11 124.39(19) ?
C24 C23 C22 122.1(2) ?
C24 C23 H23 119.0 ?
C22 C23 H23 119.0 ?
C23 C24 C25 117.2(2) ?
C23 C24 C51 119.5(2) ?
C25 C24 C51 123.25(19) ?
C24 C25 C26 123.7(2) ?
C24 C25 H25 118.1 ?
C26 C25 H25 118.1 ?
C25 C26 C21 117.26(19) ?
C25 C26 C55 121.76(19) ?
C21 C26 C55 120.97(19) ?
N32 C31 C42 111.77(16) ?
N32 C31 C13 106.35(16) ?
C42 C31 C13 112.53(16) ?
N32 C31 H31 108.7 ?
C42 C31 H31 108.7 ?
C13 C31 H31 108.7 ?
C33 N32 C31 112.91(16) ?
C33 N32 Mo1 114.44(13) ?
C31 N32 Mo1 109.27(12) ?
C33 N32 H32 106.9(13) ?
C31 N32 H32 107.2(15) ?
Mo1 N32 H32 105.7(13) ?
N32 C33 C34 109.11(16) ?
N32 C33 H331 109.9 ?
C34 C33 H331 109.9 ?
N32 C33 H332 109.9 ?
C34 C33 H332 109.9 ?
H331 C33 H332 108.3 ?
O34 C34 N35 125.8(2) ?
O34 C34 C33 119.61(18) ?
N35 C34 C33 114.54(18) ?
C34 N35 C36 125.83(18) ?
C34 N35 H35 115.9(15) ?
C36 N35 H35 117.7(14) ?
N35 C36 C39 109.66(19) ?
N35 C36 C37 106.22(18) ?
C39 C36 C37 110.1(2) ?
N35 C36 C38 110.4(2) ?
C39 C36 C38 110.7(2) ?
C37 C36 C38 109.67(19) ?
C36 C37 H371 109.5 ?
C36 C37 H372 109.5 ?
H371 C37 H372 109.5 ?
C36 C37 H373 109.5 ?
H371 C37 H373 109.5 ?
H372 C37 H373 109.5 ?
C36 C38 H381 109.5 ?
C36 C38 H382 109.5 ?
H381 C38 H382 109.5 ?
C36 C38 H383 109.5 ?
H381 C38 H383 109.5 ?
H382 C38 H383 109.5 ?
C36 C39 H391 109.5 ?
C36 C39 H392 109.5 ?
H391 C39 H392 109.5 ?
C36 C39 H393 109.5 ?
H391 C39 H393 109.5 ?
H392 C39 H393 109.5 ?
C41 O41 Mo1 136.97(13) yes
O41 C41 C42 120.55(18) ?
O41 C41 C46 119.59(18) ?
C42 C41 C46 119.84(19) ?
C43 C42 C41 120.15(19) ?
C43 C42 C31 118.74(18) ?
C41 C42 C31 121.09(18) ?
C44 C43 C42 121.4(2) ?
C44 C43 H43 119.3 ?
C42 C43 H43 119.3 ?
C45 C44 C43 117.18(19) ?
C45 C44 C61 122.1(2) ?
C43 C44 C61 120.7(2) ?
C44 C45 C46 123.9(2) ?
C44 C45 H45 118.1 ?
C46 C45 H45 118.1 ?
C45 C46 C41 117.10(19) ?
C45 C46 C65 121.95(19) ?
C41 C46 C65 120.93(19) ?
C52 C51 C54 107.7(2) ?
C52 C51 C53 108.45(19) ?
C54 C51 C53 110.8(2) ?
C52 C51 C24 112.72(19) ?
C54 C51 C24 108.30(19) ?
C53 C51 C24 108.86(19) ?
C51 C52 H521 109.5 ?
C51 C52 H522 109.5 ?
H521 C52 H522 109.5 ?
C51 C52 H523 109.5 ?
H521 C52 H523 109.5 ?
H522 C52 H523 109.5 ?
C51 C53 H531 109.5 ?
C51 C53 H532 109.5 ?
H531 C53 H532 109.5 ?
C51 C53 H533 109.5 ?
H531 C53 H533 109.5 ?
H532 C53 H533 109.5 ?
C51 C54 H541 109.5 ?
C51 C54 H542 109.5 ?
H541 C54 H542 109.5 ?
C51 C54 H543 109.5 ?
H541 C54 H543 109.5 ?
H542 C54 H543 109.5 ?
C56 C55 C58 106.80(19) ?
C56 C55 C26 111.98(18) ?
C58 C55 C26 110.53(18) ?
C56 C55 C57 107.40(19) ?
C58 C55 C57 110.17(19) ?
C26 C55 C57 109.87(18) ?
C55 C56 H561 109.5 ?
C55 C56 H562 109.5 ?
H561 C56 H562 109.5 ?
C55 C56 H563 109.5 ?
H561 C56 H563 109.5 ?
H562 C56 H563 109.5 ?
C55 C57 H571 109.5 ?
C55 C57 H572 109.5 ?
H571 C57 H572 109.5 ?
C55 C57 H573 109.5 ?
H571 C57 H573 109.5 ?
H572 C57 H573 109.5 ?
C55 C58 H581 109.5 ?
C55 C58 H582 109.5 ?
H581 C58 H582 109.5 ?
C55 C58 H583 109.5 ?
H581 C58 H583 109.5 ?
H582 C58 H583 109.5 ?
C62 C61 C64 112.4(3) ?
C631 C61 C44 112.1(4) ?
C62 C61 C44 112.3(2) ?
C64 C61 C44 107.8(2) ?
C631 C61 C641 114.4(6) ?
C44 C61 C641 109.6(4) ?
C62 C61 C63 106.1(3) ?
C64 C61 C63 108.4(3) ?
C44 C61 C63 109.8(2) ?
C631 C61 C621 106.2(6) ?
C44 C61 C621 111.3(4) ?
C641 C61 C621 102.7(6) ?
C61 C62 H621 109.5 ?
C61 C62 H622 109.5 ?
H621 C62 H622 109.5 ?
C61 C62 H623 109.5 ?
H621 C62 H623 109.5 ?
H622 C62 H623 109.5 ?
C61 C63 H631 109.5 ?
C61 C63 H632 109.5 ?
H631 C63 H632 109.5 ?
C61 C63 H633 109.5 ?
H631 C63 H633 109.5 ?
H632 C63 H633 109.5 ?
C61 C64 H641 109.5 ?
C61 C64 H642 109.5 ?
H641 C64 H642 109.5 ?
C61 C64 H643 109.5 ?
H641 C64 H643 109.5 ?
H642 C64 H643 109.5 ?
C61 C621 H624 109.5 ?
C61 C621 H625 109.5 ?
H624 C621 H625 109.5 ?
C61 C621 H626 109.5 ?
H624 C621 H626 109.5 ?
H625 C621 H626 109.5 ?
C61 C631 H634 109.5 ?
C61 C631 H635 109.5 ?
H634 C631 H635 109.5 ?
C61 C631 H636 109.5 ?
H634 C631 H636 109.5 ?
H635 C631 H636 109.5 ?
C61 C641 H644 109.5 ?
C61 C641 H645 109.5 ?
H644 C641 H645 109.5 ?
C61 C641 H646 109.5 ?
H644 C641 H646 109.5 ?
H645 C641 H646 109.5 ?
C68 C65 C66 106.9(2) ?
C68 C65 C67 109.6(2) ?
C66 C65 C67 108.4(2) ?
C68 C65 C46 110.76(19) ?
C66 C65 C46 111.89(19) ?
C67 C65 C46 109.15(19) ?
C65 C66 H661 109.5 ?
C65 C66 H662 109.5 ?
H661 C66 H662 109.5 ?
C65 C66 H663 109.5 ?
H661 C66 H663 109.5 ?
H662 C66 H663 109.5 ?
C65 C67 H671 109.5 ?
C65 C67 H672 109.5 ?
H671 C67 H672 109.5 ?
C65 C67 H673 109.5 ?
H671 C67 H673 109.5 ?
H672 C67 H673 109.5 ?
C65 C68 H681 109.5 ?
C65 C68 H682 109.5 ?
H681 C68 H682 109.5 ?
C65 C68 H683 109.5 ?
H681 C68 H683 109.5 ?
H682 C68 H683 109.5 ?
N71 C71 C72 179.4(3) ?
C71 C72 H721 109.5 ?
C71 C72 H722 109.5 ?
H721 C72 H722 109.5 ?
C71 C72 H723 109.5 ?
H721 C72 H723 109.5 ?
H722 C72 H723 109.5 ?
N73 C73 C74 179.9(4) ?
C73 C74 H741 109.5 ?
C73 C74 H742 109.5 ?
H741 C74 H742 109.5 ?
C73 C74 H743 109.5 ?
H741 C74 H743 109.5 ?
H742 C74 H743 109.5 ?
N75 C75 C76 178.1(4) ?
C75 C76 H761 109.5 ?
C75 C76 H762 109.5 ?
H761 C76 H762 109.5 ?
C75 C76 H763 109.5 ?
H761 C76 H763 109.5 ?
H762 C76 H763 109.5 ?
N81 C81 C82 164.8(15) ?
C81 C82 H821 109.5 ?
C81 C82 H822 109.5 ?
H821 C82 H822 109.5 ?
C81 C82 H823 109.5 ?
H821 C82 H823 109.5 ?
H822 C82 H823 109.5 ?
N83 C83 C84 171(2) ?
C83 C84 H841 109.5 ?
C83 C84 H842 109.5 ?
H841 C84 H842 109.5 ?
C83 C84 H843 109.5 ?
H841 C84 H843 109.5 ?
H842 C84 H843 109.5 ?
N85 C85 C86 178(3) ?
C85 C86 H861 109.5 ?
C85 C86 H862 109.5 ?
H861 C86 H862 109.5 ?
C85 C86 H863 109.5 ?
H861 C86 H863 109.5 ?
H862 C86 H863 109.5 ?

loop_
_geom_bond_atom_site_label_1
_geom_bond_atom_site_label_2
_geom_bond_distance
_geom_bond_publ_flag
Mo1 O1 1.7062(15) yes
Mo1 O2 1.7346(15) yes
Mo1 O21 1.9155(14) yes
Mo1 O41 2.0067(14) yes
Mo1 N32 2.2261(18) yes
Mo1 N12 2.3173(17) yes
C11 N12 1.275(3) yes
C11 C22 1.463(3) ?
C11 H11 0.95 ?
N12 C13 1.464(3) ?
C13 C14 1.540(3) ?
C13 C31 1.546(3) ?
C13 H13 1.00 ?
C14 O14 1.223(3) ?
C14 N15 1.349(3) ?
N15 C16 1.486(3) ?
N15 H15 0.84 ?
C16 C18 1.524(3) ?
C16 C19 1.526(3) ?
C16 C17 1.527(3) ?
C17 H171 0.98 ?
C17 H172 0.98 ?
C17 H173 0.98 ?
C18 H181 0.98 ?
C18 H182 0.98 ?
C18 H183 0.98 ?
C19 H191 0.98 ?
C19 H192 0.98 ?
C19 H193 0.98 ?
O21 C21 1.348(2) ?
C21 C26 1.408(3) ?
C21 C22 1.413(3) ?
C22 C23 1.399(3) ?
C23 C24 1.389(3) ?
C23 H23 0.95 ?
C24 C25 1.395(3) ?
C24 C51 1.541(3) ?
C25 C26 1.405(3) ?
C25 H25 0.95 ?
C26 C55 1.540(3) ?
C31 N32 1.502(3) ?
C31 C42 1.516(3) ?
C31 H31 1.00 ?
N32 C33 1.486(3) ?
N32 H32 0.84 ?
C33 C34 1.531(3) ?
C33 H331 0.99 ?
C33 H332 0.99 ?
C34 O34 1.232(3) ?
C34 N35 1.333(3) ?
N35 C36 1.480(3) ?
N35 H35 0.84 ?
C36 C39 1.522(4) ?
C36 C37 1.523(3) ?
C36 C38 1.527(3) ?
C37 H371 0.98 ?
C37 H372 0.98 ?
C37 H373 0.98 ?
C38 H381 0.98 ?
C38 H382 0.98 ?
C38 H383 0.98 ?
C39 H391 0.98 ?
C39 H392 0.98 ?
C39 H393 0.98 ?
O41 C41 1.342(2) ?
C41 C42 1.403(3) ?
C41 C46 1.417(3) ?
C42 C43 1.395(3) ?
C43 C44 1.394(3) ?
C43 H43 0.95 ?
C44 C45 1.393(3) ?
C44 C61 1.541(3) ?
C45 C46 1.401(3) ?
C45 H45 0.95 ?
C46 C65 1.540(3) ?
C51 C52 1.531(3) ?
C51 C54 1.532(3) ?
C51 C53 1.537(4) ?
C52 H521 0.98 ?
C52 H522 0.98 ?
C52 H523 0.98 ?
C53 H531 0.98 ?
C53 H532 0.98 ?
C53 H533 0.98 ?
C54 H541 0.98 ?
C54 H542 0.98 ?
C54 H543 0.98 ?
C55 C56 1.538(3) ?
C55 C58 1.539(3) ?
C55 C57 1.541(3) ?
C56 H561 0.98 ?
C56 H562 0.98 ?
C56 H563 0.98 ?
C57 H571 0.98 ?
C57 H572 0.98 ?
C57 H573 0.98 ?
C58 H581 0.98 ?
C58 H582 0.98 ?
C58 H583 0.98 ?
C61 C631 1.448(10) ?
C61 C62 1.510(5) ?
C61 C64 1.513(6) ?
C61 C641 1.552(13) ?
C61 C63 1.575(5) ?
C61 C621 1.616(11) ?
C62 H621 0.98 ?
C62 H622 0.98 ?
C62 H623 0.98 ?
C63 H631 0.98 ?
C63 H632 0.98 ?
C63 H633 0.98 ?
C64 H641 0.98 ?
C64 H642 0.98 ?
C64 H643 0.98 ?
C621 H624 0.98 ?
C621 H625 0.98 ?
C621 H626 0.98 ?
C631 H634 0.98 ?
C631 H635 0.98 ?
C631 H636 0.98 ?
C641 H644 0.98 ?
C641 H645 0.98 ?
C641 H646 0.98 ?
C65 C68 1.531(3) ?
C65 C66 1.535(3) ?
C65 C67 1.537(3) ?
C66 H661 0.98 ?
C66 H662 0.98 ?
C66 H663 0.98 ?
C67 H671 0.98 ?
C67 H672 0.98 ?
C67 H673 0.98 ?
C68 H681 0.98 ?
C68 H682 0.98 ?
C68 H683 0.98 ?
N71 C71 1.137(3) ?
C71 C72 1.455(3) ?
C72 H721 0.98 ?
C72 H722 0.98 ?
C72 H723 0.98 ?
N73 C73 1.144(4) ?
C73 C74 1.454(4) ?
C74 H741 0.98 ?
C74 H742 0.98 ?
C74 H743 0.98 ?
N75 C75 1.130(4) ?
C75 C76 1.448(4) ?
C76 H761 0.98 ?
C76 H762 0.98 ?
C76 H763 0.98 ?
N81 C81 1.144(4) ?
C81 C82 1.456(4) ?
C82 H821 0.98 ?
C82 H822 0.98 ?
C82 H823 0.98 ?
N83 C83 1.144(4) ?
C83 C84 1.453(4) ?
C84 H841 0.98 ?
C84 H842 0.98 ?
C84 H843 0.98 ?
N85 C85 1.141(3) ?
C85 C86 1.451(3) ?
C86 H861 0.98 ?
C86 H862 0.98 ?
C86 H863 0.98 ?

loop_
_geom_hbond_atom_site_label_D
_geom_hbond_atom_site_label_H
_geom_hbond_atom_site_label_A
_geom_hbond_distance_DH
_geom_hbond_distance_HA
_geom_hbond_distance_DA
_geom_hbond_angle_DHA
_geom_hbond_site_symmetry_A
N15 H15 O2 0.84 2.338(7) 3.144(2) 161.0(19) 2_677
N32 H32 O2 0.84 2.565(14) 3.259(2) 140.8(19) 2_677
N32 H32 O34 0.84 2.167(17) 2.675(2) 118.8(16) .
N35 H35 N71 0.84 2.254(3) 3.093(3) 176.7(19) 2_767

loop_
_geom_torsion_atom_site_label_1
_geom_torsion_atom_site_label_2
_geom_torsion_atom_site_label_3
_geom_torsion_atom_site_label_4
_geom_torsion
_geom_torsion_publ_flag
C22 C11 N12 C13 176.06(18) yes
C22 C11 N12 Mo1 12.1(3) yes
C11 N12 C13 C14 24.1(3) ?
Mo1 N12 C13 C14 -169.42(14) ?
C11 N12 C13 C31 148.43(18) ?
Mo1 N12 C13 C31 -45.14(17) ?
N12 C13 C14 O14 27.3(3) yes
C31 C13 C14 O14 -94.8(2) ?
N12 C13 C14 N15 -156.09(18) ?
C31 C13 C14 N15 81.9(2) ?
O14 C14 N15 C16 1.5(3) yes
C13 C14 N15 C16 -175.07(19) ?
C14 N15 C16 C18 -66.2(3) ?
C14 N15 C16 C19 55.9(3) ?
C14 N15 C16 C17 174.5(2) ?
Mo1 O21 C21 C26 -179.88(15) yes
Mo1 O21 C21 C22 1.7(3) yes
O21 C21 C22 C23 177.42(18) ?
C26 C21 C22 C23 -0.9(3) ?
O21 C21 C22 C11 -2.3(3) ?
C26 C21 C22 C11 179.32(19) ?
N12 C11 C22 C23 174.9(2) ?
N12 C11 C22 C21 -5.3(3) ?
C21 C22 C23 C24 0.7(3) ?
C11 C22 C23 C24 -179.54(19) ?
C22 C23 C24 C25 0.0(3) ?
C22 C23 C24 C51 179.6(2) ?
C23 C24 C25 C26 -0.6(3) ?
C51 C24 C25 C26 179.9(2) ?
C24 C25 C26 C21 0.3(3) ?
C24 C25 C26 C55 -178.4(2) ?
O21 C21 C26 C25 -177.95(18) ?
C22 C21 C26 C25 0.4(3) ?
O21 C21 C26 C55 0.8(3) ?
C22 C21 C26 C55 179.16(19) ?
N12 C13 C31 N32 63.74(19) ?
C14 C13 C31 N32 -166.44(16) ?
N12 C13 C31 C42 -59.0(2) ?
C14 C13 C31 C42 70.9(2) ?
C42 C31 N32 C33 -55.7(2) ?
C13 C31 N32 C33 -178.83(16) ?
C42 C31 N32 Mo1 72.92(17) ?
C13 C31 N32 Mo1 -50.26(17) ?
C31 N32 C33 C34 -135.99(17) ?
Mo1 N32 C33 C34 98.17(16) ?
N32 C33 C34 O34 17.8(3) yes
N32 C33 C34 N35 -165.18(17) ?
O34 C34 N35 C36 8.0(4) yes
C33 C34 N35 C36 -168.77(19) ?
C34 N35 C36 C39 60.7(3) ?
C34 N35 C36 C37 179.7(2) ?
C34 N35 C36 C38 -61.5(3) ?
Mo1 O41 C41 C46 170.51(14) yes
Mo1 O41 C41 C42 -10.9(3) yes
O41 C41 C42 C43 174.59(18) ?
C46 C41 C42 C43 -6.9(3) ?
O41 C41 C42 C31 -3.9(3) ?
C46 C41 C42 C31 174.71(18) ?
N32 C31 C42 C43 149.27(18) ?
C13 C31 C42 C43 -91.1(2) ?
N32 C31 C42 C41 -32.3(3) ?
C13 C31 C42 C41 87.3(2) ?
C41 C42 C43 C44 1.2(3) ?
C31 C42 C43 C44 179.71(18) ?
C42 C43 C44 C45 4.0(3) ?
C42 C43 C44 C61 -175.3(2) ?
C43 C44 C45 C46 -3.8(3) ?
C61 C44 C45 C46 175.4(2) ?
C44 C45 C46 C41 -1.6(3) ?
C44 C45 C46 C65 179.7(2) ?
O41 C41 C46 C45 -174.54(18) ?
C42 C41 C46 C45 6.9(3) ?
O41 C41 C46 C65 4.2(3) ?
C42 C41 C46 C65 -174.40(19) ?
C23 C24 C51 C52 177.8(2) ?
C25 C24 C51 C52 -2.7(3) ?
C23 C24 C51 C54 58.7(3) ?
C25 C24 C51 C54 -121.8(2) ?
C23 C24 C51 C53 -61.8(3) ?
C25 C24 C51 C53 117.7(2) ?
C25 C26 C55 C56 -3.7(3) ?
C21 C26 C55 C56 177.6(2) ?
C25 C26 C55 C58 -122.6(2) ?
C21 C26 C55 C58 58.7(3) ?
C25 C26 C55 C57 115.6(2) ?
C21 C26 C55 C57 -63.1(3) ?
C45 C44 C61 C631 113.4(6) ?
C43 C44 C61 C631 -67.4(6) ?
C45 C44 C61 C62 25.4(4) ?
C43 C44 C61 C62 -155.4(3) ?
C45 C44 C61 C64 -99.0(3) ?
C43 C44 C61 C64 80.3(3) ?
C45 C44 C61 C641 -118.4(5) ?
C43 C44 C61 C641 60.8(5) ?
C45 C44 C61 C63 143.1(3) ?
C43 C44 C61 C63 -37.6(3) ?
C45 C44 C61 C621 -5.5(5) ?
C43 C44 C61 C621 173.8(5) ?
C45 C46 C65 C68 -128.7(2) ?
C41 C46 C65 C68 52.7(3) ?
C45 C46 C65 C66 -9.5(3) ?
C41 C46 C65 C66 171.9(2) ?
C45 C46 C65 C67 110.5(2) ?
C41 C46 C65 C67 -68.1(3) ?
